data_7716380
loop_
_publ_author_name
'Luhach, Sanju'
'Lalancette, Roger A.'
'Prokopchuk, Demyan E.'

_publ_section_title
;
 "Catch and release" of the Cp<sup>N3</sup> ligand using cobalt:
 dissociation, protonation, and C-H bond thermochemistry.
;
_journal_issue 47
_journal_name_full 'Dalton transactions (Cambridge, England : 2003)'
_journal_page_first 18865
_journal_page_last 18872
_journal_paper_doi 10.1039/d4dt01560f
_journal_volume 53
_journal_year 2024
_chemical_formula_moiety 'C26 H28 Co N3 O2'
_chemical_formula_sum 'C26 H28 Co N3 O2'
_chemical_formula_weight 473.44
_space_group_crystal_system triclinic
_space_group_IT_number 2
_space_group_name_Hall '-P 1'
_space_group_name_H-M_alt 'P -1'
_atom_sites_solution_hydrogens geom
_atom_sites_solution_primary dual
_audit_creation_date 2022-06-09
_audit_creation_method
;
Olex2 1.3
(compiled 2020.11.12 svn.r5f609507 for OlexSys, GUI svn.r6408)
;
_audit_update_record
;
2024-05-27 deposited with the CCDC.	2024-06-18 downloaded from the CCDC.
;
_cell_angle_alpha 92.141(2)
_cell_angle_beta 96.367(2)
_cell_angle_gamma 104.230(2)
_cell_formula_units_Z 4
_cell_length_a 11.4083(3)
_cell_length_b 11.9826(2)
_cell_length_c 17.9543(3)
_cell_measurement_reflns_used 20243
_cell_measurement_temperature 100.00(10)
_cell_measurement_theta_max 70.8470
_cell_measurement_theta_min 3.8070
_cell_volume 2359.06(9)
_computing_cell_refinement 'CrysAlisPro 1.171.42.58a (Rigaku OD, 2022)'
_computing_data_collection 'CrysAlisPro 1.171.42.58a (Rigaku OD, 2022)'
_computing_data_reduction 'CrysAlisPro 1.171.42.58a (Rigaku OD, 2022)'
_computing_molecular_graphics 'Olex2 1.3 (Dolomanov et al., 2009)'
_computing_publication_material 'Olex2 1.3 (Dolomanov et al., 2009)'
_computing_structure_refinement 'SHELXL 2018/3 (Sheldrick, 2015)'
_computing_structure_solution 'SHELXT 2018/2 (Sheldrick, 2018)'
_diffrn_ambient_environment N~2~
_diffrn_ambient_temperature 100.00(10)
_diffrn_detector 'Hybrid Pixel Array Detector'
_diffrn_detector_area_resol_mean 10.0000
_diffrn_detector_type HyPix
_diffrn_measured_fraction_theta_full 0.999
_diffrn_measured_fraction_theta_max 0.977
_diffrn_measurement_details
;
List of Runs (angles in degrees, time in seconds):

  # Type    Start    End  Width  t~exp~   \w     \q     \k     \f   Frames
#--------------------------------------------------------------------------
  1  \w   -101.00 -46.00   0.50    0.05    --    0.00 178.00 150.00  110
  2  \w   -101.00 -46.00   0.50    0.05    --    0.00 178.00  90.00  110
  3  \w   -101.00 -46.00   0.50    0.05    --    0.00 178.00-120.00  110
  4  \w    -57.00  31.00   0.50    0.05    --    0.00  95.00 -57.00  176
  5  \w      0.00 138.00   0.50    0.16    --   55.97  45.00   0.00  276
  6  \w     91.00 138.00   0.50    0.16    --   55.97  61.00  30.00   94
  7  \w    100.00 138.00   0.50    0.16    --   55.97  77.00  60.00   76
  8  \w     13.00 138.00   0.50    0.16    --   55.97  56.00  65.92  250
  9  \w    -48.00  25.00   0.50    0.05    --    0.00  77.00  90.00  146
 10  \w     13.00 138.00   0.50    0.16    --   55.97  56.00 147.70  250
 11  \w    100.00 138.00   0.50    0.16    --   55.97  77.00 -90.00   76
 12  \w    100.00 138.00   0.50    0.16    --   55.97  77.00-150.00   76
 13  \w     91.00 138.00   0.50    0.16    --   55.97  61.00-180.00   94
 14  \w     11.00 138.00   0.50    0.16    --   55.97  53.00-156.58  254
 15  \w     13.00 138.00   0.50    0.16    --   55.97  56.00 -92.98  250
 16  \w     11.00 138.00   0.50    0.16    --   55.97  53.00-102.07  254
 17  \w     13.00 138.00   0.50    0.16    --   55.97  55.00  28.07  250
 18  \w     13.00 138.00   0.50    0.16    --   55.97  55.00  90.26  250
 19  \w     10.00  78.00   0.50    0.16    --   55.97  52.00  21.52  136
 20  \w    105.00 178.00   0.50    0.16    --  111.94  95.00 -57.00  146
 21  \w     63.00 146.00   0.50    0.16    --  111.94 178.00-120.00  166
 22  \w    103.00 178.00   0.50    0.16    --  111.94 112.00-180.00  150
 23  \w     24.00  80.00   0.50    0.16    --  111.94 -64.00-180.00  112
 24  \w     16.00  99.00   0.50    0.16    --  111.94 -77.00 -30.00  166
 25  \w     27.00  66.00   0.50    0.16    --  111.94 -50.00 -30.00   78
 26  \w     27.00  66.00   0.50    0.16    --  111.94 -50.00-180.00   78
 27  \w     27.00  66.00   0.50    0.16    --  111.94 -50.00-150.00   78
 28  \w     22.00  56.00   0.50    0.16    --  111.94 -38.00-120.00   68
 29  \w     22.00  56.00   0.50    0.16    --  111.94 -38.00-150.00   68
 30  \w     22.00  56.00   0.50    0.16    --  111.94 -38.00 -60.00   68
 31  \w     22.00  56.00   0.50    0.16    --  111.94 -38.00   0.00   68
 32  \w     18.00  50.00   0.50    0.16    --  111.94 -25.00   0.00   64
 33  \w     18.00  50.00   0.50    0.16    --  111.94 -25.00  30.00   64
 34  \w     18.00  50.00   0.50    0.16    --  111.94 -25.00 -90.00   64
 35  \w     18.00  50.00   0.50    0.16    --  111.94 -25.00 -30.00   64
 36  \w     18.00  50.00   0.50    0.16    --  111.94 -25.00  60.00   64
 37  \w     14.00  65.00   0.50    0.16    --  111.94 -12.00 120.00  102
 38  \w    -25.00  48.00   0.50    0.05    --    0.00 -77.00 120.00  146
 39  \w    -25.00  48.00   0.50    0.05    --    0.00 -77.00  90.00  146
 40  \w    -37.00  52.00   0.50    0.16    --   55.97 -30.00 -90.00  178
 41  \w     18.00  50.00   0.50    0.16    --  111.94 -25.00-120.00   64
 42  \w     16.00 105.00   0.50    0.16    --  111.94 -95.00-166.00  178
 43  \w     25.00 109.00   0.50    0.16    --  111.94-112.00 -90.00  168
 44  \w     25.00 109.00   0.50    0.16    --  111.94-112.00 -30.00  168
 45  \w     25.00 109.00   0.50    0.16    --  111.94-112.00-150.00  168
 46  \w     25.00 109.00   0.50    0.16    --  111.94-112.00  30.00  168
 47  \w     25.00 109.00   0.50    0.16    --  111.94-112.00 120.00  168
 48  \w     34.00 111.00   0.50    0.16    --   55.97-125.00 120.00  154
 49  \w     -1.00  59.00   0.50    0.05    --    0.00 -99.00 120.00  120
 50  \w     -9.00 105.00   0.50    0.16    --   55.97 -95.00-166.00  228
 51  \w     -8.00  56.00   0.50    0.05    --    0.00 -95.00-166.00  128
 52  \w    -79.00 -23.00   0.50    0.16    -- -106.00  95.00 -57.00  112
 53  \w    -83.00 -23.00   0.50    0.16    -- -106.00 112.00 150.00  120
 54  \w    -83.00 -23.00   0.50    0.16    -- -106.00 112.00  90.00  120
 55  \w    -86.00 -13.00   0.50    0.16    --  -55.97 125.00   0.00  146
 56  \w    -79.00  27.00   0.50    0.16    --  -55.97  95.00 -57.00  212
 57  \w    -84.00 -23.00   0.50    0.16    -- -106.00  77.00   0.00  122
 58  \w    -84.00 -23.00   0.50    0.16    -- -106.00  77.00  60.00  122
 59  \w    -84.00 -23.00   0.50    0.16    -- -106.00  77.00  90.00  122
 60  \w   -177.00-149.00   0.50    0.16    -- -106.00  38.00 120.00   56
 61  \w   -177.00-149.00   0.50    0.16    -- -106.00  38.00 -90.00   56
 62  \w   -177.00-149.00   0.50    0.16    -- -106.00  38.00-120.00   56
 63  \w   -177.00-149.00   0.50    0.16    -- -106.00  38.00-180.00   56
 64  \w   -177.00-149.00   0.50    0.16    -- -106.00  38.00-150.00   56
 65  \w    -84.00 -23.00   0.50    0.16    -- -106.00  77.00 -60.00  122
 66  \w   -177.00-146.00   0.50    0.16    -- -106.00  25.00 120.00   62
 67  \w   -177.00-146.00   0.50    0.16    -- -106.00  25.00  30.00   62
 68  \w    -46.00  27.00   0.50    0.16    --  -55.97  45.00-180.00  146
 69  \w    -41.00  27.00   0.50    0.16    --  -55.97  15.00-180.00  136
 70  \w   -141.00 -11.00   0.50    0.16    --  -55.97 -54.00-128.89  260
 71  \w   -152.00-100.00   0.50    0.16    --  -55.97 -77.00-150.00  104
 72  \w   -142.00 -91.00   0.50    0.16    --  -55.97 -61.00 -60.00  102
 73  \w   -152.00-100.00   0.50    0.16    --  -55.97 -77.00 -30.00  104
 74  \w   -142.00 -91.00   0.50    0.16    --  -55.97 -61.00  60.00  102
 75  \w   -177.00 -62.00   0.50    0.16    -- -106.00 -55.00  94.63  230
 76  \w   -141.00 -12.00   0.50    0.16    --  -55.97 -55.00-169.75  258
 77  \w   -151.00 -84.00   0.50    0.16    --  -55.97 -95.00-166.00  134
 78  \w   -177.00 -83.00   0.50    0.16    -- -106.00 -95.00-166.00  188
 79  \w   -144.00 -87.00   0.50    0.16    --  -55.97-125.00  90.00  114
 80  \w   -152.00-100.00   0.50    0.16    --  -55.97 -95.00 120.00  104
;
_diffrn_measurement_device 'four-circle diffractometer'
_diffrn_measurement_device_type 'XtaLAB Synergy, Dualflex, HyPix'
_diffrn_measurement_method '\w scans'
_diffrn_orient_matrix_type 'CrysAlisPro convention (1999,Acta A55,543-557)'
_diffrn_orient_matrix_UB_11 -0.0469362000
_diffrn_orient_matrix_UB_12 -0.1271782000
_diffrn_orient_matrix_UB_13 -0.0300407000
_diffrn_orient_matrix_UB_21 -0.0516404000
_diffrn_orient_matrix_UB_22 0.0382659000
_diffrn_orient_matrix_UB_23 -0.0749952000
_diffrn_orient_matrix_UB_31 0.1218251000
_diffrn_orient_matrix_UB_32 0.0057804000
_diffrn_orient_matrix_UB_33 -0.0310017000
_diffrn_radiation_monochromator mirror
_diffrn_radiation_probe x-ray
_diffrn_radiation_type 'Cu K\a'
_diffrn_radiation_wavelength 1.54184
_diffrn_reflns_av_R_equivalents 0.0343
_diffrn_reflns_av_unetI/netI 0.0266
_diffrn_reflns_Laue_measured_fraction_full 0.999
_diffrn_reflns_Laue_measured_fraction_max 0.977
_diffrn_reflns_limit_h_max 13
_diffrn_reflns_limit_h_min -9
_diffrn_reflns_limit_k_max 14
_diffrn_reflns_limit_k_min -14
_diffrn_reflns_limit_l_max 20
_diffrn_reflns_limit_l_min -21
_diffrn_reflns_number 43322
_diffrn_reflns_point_group_measured_fraction_full 0.999
_diffrn_reflns_point_group_measured_fraction_max 0.977
_diffrn_reflns_theta_full 67.684
_diffrn_reflns_theta_max 71.229
_diffrn_reflns_theta_min 3.814
_diffrn_source 'micro-focus sealed X-ray tube'
_diffrn_source_type 'PhotonJet (Cu) X-ray Source'
_exptl_absorpt_coefficient_mu 5.915
_exptl_absorpt_correction_T_max 1.00000
_exptl_absorpt_correction_T_min 0.79163
_exptl_absorpt_correction_type multi-scan
_exptl_absorpt_process_details
;
CrysAlisPro 1.171.42.58a (Rigaku Oxford Diffraction, 2022)
Empirical absorption correction using spherical harmonics,
implemented in SCALE3 ABSPACK scaling algorithm.
;
_exptl_crystal_colour 'clear reddish orange'
_exptl_crystal_colour_lustre clear
_exptl_crystal_colour_modifier reddish
_exptl_crystal_colour_primary orange
_exptl_crystal_density_diffrn 1.333
_exptl_crystal_description irregular
_exptl_crystal_F_000 992
_refine_diff_density_max 0.585
_refine_diff_density_min -0.625
_refine_diff_density_rms 0.045
_refine_ls_extinction_coef 0.00022(6)
_refine_ls_extinction_expression Fc^*^=kFc[1+0.001xFc^2^\l^3^/sin(2\q)]^-1/4^
_refine_ls_extinction_method 'SHELXL-2018/3 (Sheldrick 2018)'
_refine_ls_goodness_of_fit_ref 1.043
_refine_ls_hydrogen_treatment constr
_refine_ls_matrix_type full
_refine_ls_number_parameters 586
_refine_ls_number_reflns 8934
_refine_ls_number_restraints 0
_refine_ls_restrained_S_all 1.043
_refine_ls_R_factor_all 0.0352
_refine_ls_R_factor_gt 0.0321
_refine_ls_shift/su_max 0.001
_refine_ls_shift/su_mean 0.000
_refine_ls_structure_factor_coef Fsqd
_refine_ls_weighting_details 'w=1/[\s^2^(Fo^2^)+(0.0371P)^2^+1.3048P] where P=(Fo^2^+2Fc^2^)/3'
_refine_ls_weighting_scheme calc
_refine_ls_wR_factor_gt 0.0787
_refine_ls_wR_factor_ref 0.0800
_reflns_Friedel_coverage 0.000
_reflns_number_gt 8336
_reflns_number_total 8934
_reflns_threshold_expression 'I > 2\s(I)'
_cod_data_source_file d4dt01560f3.cif
_cod_data_source_block 220609_dst_skcoflorange_100k_auto
_cod_depositor_comments 'Adding full bibliography for 7716380--7716384.cif.'
_cod_database_code 7716380
_shelx_shelxl_version_number 2018/3
_chemical_oxdiff_formula C26H28CoN3O2
_chemical_oxdiff_usercomment Pentane
_shelx_space_group_comment
;
The symmetry employed for this shelxl refinement is uniquely defined
by the following loop, which should always be used as a source of
symmetry information in preference to the above space-group names.
They are only intended as comments.
;
_reflns_odcompleteness_completeness 99.98
_reflns_odcompleteness_iscentric 1
_reflns_odcompleteness_theta 66.97
_olex2_refinement_description
;
1. Fixed Uiso
 At 1.2 times of:
  All C(H) groups, All C(H,H) groups, All N(H) groups
 At 1.5 times of:
  All C(H,H,H) groups
2.a Ternary CH refined with riding coordinates:
 C27(H27), C54(H54)
2.b Secondary CH2 refined with riding coordinates:
 C10(H10A,H10B), C38(H38A,H38B), C11(H11A,H11B), C37(H37A,H37B)
2.c Aromatic/amide H refined with riding coordinates:
 N26(H26), N53(H53), C25(H25), C46(H46), C15(H15), C19(H19), C52(H52),
 C45(H45), C48(H48), C24(H24), C44(H44), C42(H42), C18(H18), C51(H51), C43(H43),
  C50(H50), C23(H23), C17(H17), C21(H21), C16(H16), C49(H49), C22(H22)
2.d Idealised Me refined as rotating group:
 C31(H31A,H31B,H31C), C58(H58A,H58B,H58C), C30(H30A,H30B,H30C), C29(H29A,H29B,
 H29C), C57(H57A,H57B,H57C), C28(H28A,H28B,H28C), C56(H56A,H56B,H56C), C55(H55A,
 H55B,H55C)
;
_olex2_submission_special_instructions 'No special instructions were received'
_oxdiff_exptl_absorpt_empirical_details
;
Empirical correction (ABSPACK) includes:
- Absorption correction using spherical harmonics
- Frame scaling
;
_oxdiff_exptl_absorpt_empirical_full_max 1.341
_oxdiff_exptl_absorpt_empirical_full_min 0.840

loop_
_space_group_symop_operation_xyz
'x, y, z'
'-x, -y, -z'

loop_
_atom_site_label
_atom_site_type_symbol
_atom_site_fract_x
_atom_site_fract_y
_atom_site_fract_z
_atom_site_U_iso_or_equiv
_atom_site_adp_type
_atom_site_occupancy
_atom_site_site_symmetry_order
_atom_site_calc_flag
_atom_site_refinement_flags_posn
_atom_site_refinement_flags_adp
_atom_site_refinement_flags_occupancy
_atom_site_disorder_assembly
_atom_site_disorder_group
Co1 Co 0.17454(2) 0.75246(2) -0.03743(2) 0.01322(7) Uani 1 1 d . . . . .
Co2 Co 0.33178(2) 0.23597(2) 0.52477(2) 0.01389(7) Uani 1 1 d . . . . .
O3 O 0.03451(13) 0.51894(11) -0.08298(8) 0.0336(3) Uani 1 1 d . . . . .
N9 N 0.34338(13) 0.98197(11) -0.09737(8) 0.0157(3) Uani 1 1 d . . . . .
N26 N 0.37657(13) 0.61572(11) 0.00751(8) 0.0152(3) Uani 1 1 d . . . . .
H26 H 0.439318 0.606401 -0.014173 0.018 Uiso 1 1 calc R U . . .
N36 N 0.19212(13) 0.01740(12) 0.41444(7) 0.0162(3) Uani 1 1 d . . . . .
N53 N 0.11889(13) 0.36638(12) 0.53133(8) 0.0172(3) Uani 1 1 d . . . . .
H53 H 0.066131 0.378793 0.494986 0.021 Uiso 1 1 calc R U . . .
O59 O 0.48193(14) 0.45884(13) 0.58598(9) 0.0413(4) Uani 1 1 d . . . . .
N39 N 0.19998(13) -0.01566(12) 0.57677(8) 0.0174(3) Uani 1 1 d . . . . .
N12 N 0.28234(13) 0.99231(12) 0.05736(8) 0.0159(3) Uani 1 1 d . . . . .
O61 O -0.04112(13) 0.83779(13) -0.06805(10) 0.0401(4) Uani 1 1 d . . . . .
O63 O 0.54603(13) 0.17599(14) 0.48065(10) 0.0444(4) Uani 1 1 d . . . . .
C6 C 0.34239(14) 0.71786(14) 0.00005(9) 0.0129(3) Uani 1 1 d . . . . .
C7 C 0.35145(14) 0.77857(14) -0.06868(9) 0.0135(3) Uani 1 1 d . . . . .
C33 C 0.15739(14) 0.26627(14) 0.52544(9) 0.0146(3) Uani 1 1 d . . . . .
C34 C 0.16436(14) 0.21415(14) 0.45345(9) 0.0141(3) Uani 1 1 d . . . . .
C14 C 0.30757(15) 0.76478(13) 0.13822(9) 0.0136(3) Uani 1 1 d . . . . .
C8 C 0.33115(14) 0.88786(14) -0.05235(9) 0.0137(3) Uani 1 1 d . . . . .
C41 C 0.16855(15) 0.20278(14) 0.66544(9) 0.0151(3) Uani 1 1 d . . . . .
C5 C 0.31026(14) 0.78817(14) 0.05743(9) 0.0132(3) Uani 1 1 d . . . . .
C32 C 0.17988(14) 0.19007(14) 0.58396(9) 0.0143(3) Uani 1 1 d . . . . .
C25 C 0.33504(16) 0.63406(14) -0.17737(9) 0.0188(4) Uani 1 1 d . . . . .
H25 H 0.263902 0.586796 -0.161180 0.023 Uiso 1 1 calc R U . . .
C40 C 0.19317(14) 0.08889(14) 0.54606(9) 0.0146(3) Uani 1 1 d . . . . .
C47 C 0.14187(15) 0.26656(14) 0.38129(9) 0.0154(3) Uani 1 1 d . . . . .
C13 C 0.30288(14) 0.89324(14) 0.02448(9) 0.0134(3) Uani 1 1 d . . . . .
C27 C 0.31253(16) 0.52093(14) 0.05036(9) 0.0174(3) Uani 1 1 d . . . . .
H27 H 0.237049 0.539763 0.064783 0.021 Uiso 1 1 calc R U . . .
C20 C 0.39373(15) 0.73889(14) -0.13763(9) 0.0147(3) Uani 1 1 d . . . . .
C46 C 0.26099(16) 0.27083(14) 0.71742(9) 0.0175(3) Uani 1 1 d . . . . .
H46 H 0.336390 0.308905 0.701410 0.021 Uiso 1 1 calc R U . . .
C15 C 0.41248(16) 0.81010(15) 0.18885(10) 0.0204(4) Uani 1 1 d . . . . .
H15 H 0.483830 0.855026 0.171515 0.024 Uiso 1 1 calc R U . . .
C19 C 0.20341(16) 0.70123(14) 0.16510(10) 0.0176(3) Uani 1 1 d . . . . .
H19 H 0.131239 0.671014 0.131358 0.021 Uiso 1 1 calc R U . . .
C52 C 0.22956(15) 0.35886(15) 0.35989(10) 0.0179(3) Uani 1 1 d . . . . .
H52 H 0.303324 0.389340 0.392179 0.022 Uiso 1 1 calc R U . . .
C10 C 0.34983(16) 1.08928(14) -0.05335(10) 0.0187(4) Uani 1 1 d . . . . .
H10A H 0.335628 1.148339 -0.087961 0.022 Uiso 1 1 calc R U . . .
H10B H 0.432752 1.117830 -0.025871 0.022 Uiso 1 1 calc R U . . .
C35 C 0.18577(14) 0.10388(14) 0.46587(9) 0.0144(3) Uani 1 1 d . . . . .
C45 C 0.24359(17) 0.28335(15) 0.79249(10) 0.0205(4) Uani 1 1 d . . . . .
H45 H 0.306503 0.330955 0.827234 0.025 Uiso 1 1 calc R U . . .
C48 C 0.03253(16) 0.22450(15) 0.33384(10) 0.0209(4) Uani 1 1 d . . . . .
H48 H -0.028860 0.162808 0.348149 0.025 Uiso 1 1 calc R U . . .
C24 C 0.38006(17) 0.59848(16) -0.24042(10) 0.0232(4) Uani 1 1 d . . . . .
H24 H 0.340051 0.526464 -0.266606 0.028 Uiso 1 1 calc R U . . .
C44 C 0.13466(17) 0.22652(16) 0.81668(10) 0.0236(4) Uani 1 1 d . . . . .
H44 H 0.121997 0.236281 0.867671 0.028 Uiso 1 1 calc R U . . .
C42 C 0.06075(16) 0.14336(15) 0.69087(10) 0.0203(4) Uani 1 1 d . . . . .
H42 H -0.001888 0.094356 0.656641 0.024 Uiso 1 1 calc R U . . .
C31 C 0.26477(17) 0.96370(15) -0.16890(10) 0.0228(4) Uani 1 1 d . . . . .
H31A H 0.274111 0.895284 -0.196908 0.034 Uiso 1 1 calc R U . . .
H31B H 0.287680 1.031314 -0.198228 0.034 Uiso 1 1 calc R U . . .
H31C H 0.179713 0.952222 -0.159598 0.034 Uiso 1 1 calc R U . . .
C38 C 0.17333(18) -0.10997(15) 0.51779(10) 0.0219(4) Uani 1 1 d . . . . .
H38A H 0.084212 -0.134608 0.502592 0.026 Uiso 1 1 calc R U . . .
H38B H 0.199501 -0.176685 0.538402 0.026 Uiso 1 1 calc R U . . .
C18 C 0.20406(17) 0.68159(15) 0.24084(10) 0.0229(4) Uani 1 1 d . . . . .
H18 H 0.132379 0.638225 0.258654 0.028 Uiso 1 1 calc R U . . .
C51 C 0.20988(17) 0.40658(16) 0.29174(10) 0.0235(4) Uani 1 1 d . . . . .
H51 H 0.270446 0.468984 0.277420 0.028 Uiso 1 1 calc R U . . .
C54 C 0.16088(16) 0.45373(14) 0.59488(10) 0.0195(4) Uani 1 1 d . . . . .
H54 H 0.232202 0.436118 0.625341 0.023 Uiso 1 1 calc R U . . .
C43 C 0.04461(17) 0.15553(17) 0.76603(10) 0.0250(4) Uani 1 1 d . . . . .
H43 H -0.029093 0.114639 0.782804 0.030 Uiso 1 1 calc R U . . .
C11 C 0.25766(16) 1.07419(15) 0.00241(10) 0.0198(4) Uani 1 1 d . . . . .
H11A H 0.262525 1.149588 0.028719 0.024 Uiso 1 1 calc R U . . .
H11B H 0.174390 1.044977 -0.024466 0.024 Uiso 1 1 calc R U . . .
C50 C 0.10248(18) 0.36350(17) 0.24477(10) 0.0259(4) Uani 1 1 d . . . . .
H50 H 0.089444 0.395948 0.198029 0.031 Uiso 1 1 calc R U . . .
C23 C 0.48242(18) 0.66667(17) -0.26552(10) 0.0262(4) Uani 1 1 d . . . . .
H23 H 0.512208 0.642531 -0.309124 0.031 Uiso 1 1 calc R U . . .
C58 C 0.24722(17) 0.05152(16) 0.34628(10) 0.0227(4) Uani 1 1 d . . . . .
H58A H 0.202886 0.101167 0.319244 0.034 Uiso 1 1 calc R U . . .
H58B H 0.243075 -0.017504 0.314038 0.034 Uiso 1 1 calc R U . . .
H58C H 0.332608 0.093755 0.359918 0.034 Uiso 1 1 calc R U . . .
C17 C 0.30887(19) 0.72500(16) 0.29052(10) 0.0261(4) Uani 1 1 d . . . . .
H17 H 0.309474 0.710488 0.342204 0.031 Uiso 1 1 calc R U . . .
C30 C 0.20242(17) 0.97974(16) 0.11609(10) 0.0224(4) Uani 1 1 d . . . . .
H30A H 0.121007 0.933515 0.095656 0.034 Uiso 1 1 calc R U . . .
H30B H 0.197074 1.056131 0.134528 0.034 Uiso 1 1 calc R U . . .
H30C H 0.235434 0.941124 0.157595 0.034 Uiso 1 1 calc R U . . .
C37 C 0.23670(17) -0.07547(15) 0.44903(10) 0.0221(4) Uani 1 1 d . . . . .
H37A H 0.325836 -0.049151 0.463810 0.026 Uiso 1 1 calc R U . . .
H37B H 0.220478 -0.142925 0.412387 0.026 Uiso 1 1 calc R U . . .
C21 C 0.49723(17) 0.80674(16) -0.16290(10) 0.0240(4) Uani 1 1 d . . . . .
H21 H 0.538278 0.878376 -0.136573 0.029 Uiso 1 1 calc R U . . .
C64 C 0.45793(17) 0.19402(16) 0.49915(11) 0.0250(4) Uani 1 1 d . . . . .
C4 C 0.09101(16) 0.61121(15) -0.06320(10) 0.0203(4) Uani 1 1 d . . . . .
C16 C 0.41240(18) 0.78939(17) 0.26475(10) 0.0261(4) Uani 1 1 d . . . . .
H16 H 0.484032 0.819779 0.298914 0.031 Uiso 1 1 calc R U . . .
C29 C 0.27557(18) 0.41001(15) -0.00014(11) 0.0266(4) Uani 1 1 d . . . . .
H29A H 0.223394 0.420731 -0.045069 0.040 Uiso 1 1 calc R U . . .
H29B H 0.230846 0.347212 0.027124 0.040 Uiso 1 1 calc R U . . .
H29C H 0.348688 0.390663 -0.014995 0.040 Uiso 1 1 calc R U . . .
C57 C 0.30667(17) -0.01191(16) 0.63079(10) 0.0236(4) Uani 1 1 d . . . . .
H57A H 0.379879 0.004245 0.605106 0.035 Uiso 1 1 calc R U . . .
H57B H 0.297293 -0.086454 0.653185 0.035 Uiso 1 1 calc R U . . .
H57C H 0.314432 0.049006 0.670345 0.035 Uiso 1 1 calc R U . . .
C62 C 0.04757(17) 0.80793(16) -0.05470(11) 0.0234(4) Uani 1 1 d . . . . .
C28 C 0.39175(19) 0.50688(17) 0.12161(10) 0.0269(4) Uani 1 1 d . . . . .
H28A H 0.467385 0.490868 0.108451 0.040 Uiso 1 1 calc R U . . .
H28B H 0.347746 0.442637 0.148068 0.040 Uiso 1 1 calc R U . . .
H28C H 0.411134 0.578081 0.154200 0.040 Uiso 1 1 calc R U . . .
C49 C 0.01374(18) 0.27300(17) 0.26577(10) 0.0268(4) Uani 1 1 d . . . . .
H49 H -0.060320 0.243914 0.233504 0.032 Uiso 1 1 calc R U . . .
C56 C 0.0615(2) 0.45078(19) 0.64508(12) 0.0334(5) Uani 1 1 d . . . . .
H56A H -0.007978 0.470866 0.616635 0.050 Uiso 1 1 calc R U . . .
H56B H 0.093211 0.506434 0.688385 0.050 Uiso 1 1 calc R U . . .
H56C H 0.035189 0.373124 0.662603 0.050 Uiso 1 1 calc R U . . .
C60 C 0.42053(16) 0.37117(16) 0.56069(11) 0.0239(4) Uani 1 1 d . . . . .
C55 C 0.2030(2) 0.57207(16) 0.56424(12) 0.0342(5) Uani 1 1 d . . . . .
H55A H 0.270366 0.572206 0.534742 0.051 Uiso 1 1 calc R U . . .
H55B H 0.230637 0.630912 0.606125 0.051 Uiso 1 1 calc R U . . .
H55C H 0.135166 0.589137 0.532179 0.051 Uiso 1 1 calc R U . . .
C22 C 0.54098(19) 0.77066(18) -0.22624(11) 0.0306(4) Uani 1 1 d . . . . .
H22 H 0.611836 0.817783 -0.242834 0.037 Uiso 1 1 calc R U . . .

loop_
_atom_site_aniso_label
_atom_site_aniso_U_11
_atom_site_aniso_U_22
_atom_site_aniso_U_33
_atom_site_aniso_U_23
_atom_site_aniso_U_13
_atom_site_aniso_U_12
Co1 0.01156(14) 0.01262(14) 0.01469(14) 0.00284(10) 0.00176(10) 0.00118(10)
Co2 0.01265(14) 0.01373(14) 0.01422(14) 0.00218(10) 0.00211(10) 0.00092(10)
O3 0.0298(7) 0.0195(7) 0.0419(9) 0.0013(6) -0.0089(6) -0.0062(6)
N9 0.0196(7) 0.0116(7) 0.0150(7) 0.0030(5) 0.0034(6) 0.0012(5)
N26 0.0164(7) 0.0138(7) 0.0177(7) 0.0032(6) 0.0061(6) 0.0058(5)
N36 0.0220(7) 0.0144(7) 0.0117(7) 0.0000(5) 0.0040(6) 0.0031(6)
N53 0.0186(7) 0.0157(7) 0.0172(7) 0.0008(6) -0.0018(6) 0.0060(6)
O59 0.0316(8) 0.0313(8) 0.0494(10) -0.0142(7) 0.0111(7) -0.0142(6)
N39 0.0255(8) 0.0110(7) 0.0157(7) 0.0022(5) 0.0039(6) 0.0038(6)
N12 0.0208(7) 0.0118(7) 0.0170(7) 0.0026(5) 0.0064(6) 0.0057(6)
O61 0.0228(7) 0.0405(9) 0.0610(10) 0.0055(8) 0.0025(7) 0.0163(7)
O63 0.0266(8) 0.0488(10) 0.0653(11) 0.0055(8) 0.0145(8) 0.0198(7)
C6 0.0092(7) 0.0138(8) 0.0147(8) 0.0012(6) 0.0012(6) 0.0011(6)
C7 0.0111(7) 0.0144(8) 0.0141(8) 0.0013(6) 0.0030(6) 0.0007(6)
C33 0.0117(8) 0.0150(8) 0.0156(8) 0.0015(6) 0.0020(6) 0.0000(6)
C34 0.0124(8) 0.0149(8) 0.0137(8) 0.0011(6) 0.0018(6) 0.0009(6)
C14 0.0178(8) 0.0112(8) 0.0131(8) 0.0010(6) 0.0031(6) 0.0056(6)
C8 0.0112(8) 0.0129(8) 0.0157(8) 0.0025(6) 0.0025(6) -0.0001(6)
C41 0.0190(8) 0.0133(8) 0.0137(8) 0.0016(6) 0.0020(6) 0.0054(6)
C5 0.0118(8) 0.0124(8) 0.0145(8) 0.0010(6) 0.0026(6) 0.0007(6)
C32 0.0139(8) 0.0141(8) 0.0137(8) 0.0017(6) 0.0028(6) 0.0008(6)
C25 0.0207(9) 0.0160(8) 0.0178(8) 0.0010(7) 0.0017(7) 0.0013(7)
C40 0.0136(8) 0.0142(8) 0.0142(8) 0.0017(6) 0.0031(6) -0.0003(6)
C47 0.0181(8) 0.0159(8) 0.0128(8) 0.0010(6) 0.0032(6) 0.0050(7)
C13 0.0129(8) 0.0118(8) 0.0142(8) 0.0005(6) 0.0024(6) 0.0001(6)
C27 0.0213(9) 0.0127(8) 0.0190(8) 0.0043(7) 0.0062(7) 0.0039(7)
C20 0.0174(8) 0.0152(8) 0.0127(8) 0.0022(6) 0.0021(6) 0.0059(6)
C46 0.0204(9) 0.0138(8) 0.0178(8) 0.0022(7) 0.0025(7) 0.0032(7)
C15 0.0187(9) 0.0234(9) 0.0178(9) -0.0006(7) 0.0034(7) 0.0027(7)
C19 0.0182(8) 0.0153(8) 0.0196(9) 0.0017(7) 0.0045(7) 0.0038(7)
C52 0.0167(8) 0.0184(9) 0.0178(8) 0.0023(7) 0.0023(7) 0.0025(7)
C10 0.0235(9) 0.0125(8) 0.0191(9) 0.0024(7) 0.0034(7) 0.0023(7)
C35 0.0121(8) 0.0142(8) 0.0147(8) 0.0005(6) 0.0022(6) -0.0010(6)
C45 0.0267(9) 0.0172(8) 0.0157(8) -0.0007(7) -0.0022(7) 0.0045(7)
C48 0.0197(9) 0.0204(9) 0.0196(9) 0.0023(7) 0.0009(7) -0.0004(7)
C24 0.0302(10) 0.0213(9) 0.0174(9) -0.0042(7) -0.0002(7) 0.0072(8)
C44 0.0333(10) 0.0261(10) 0.0134(8) 0.0020(7) 0.0064(7) 0.0097(8)
C42 0.0193(9) 0.0223(9) 0.0169(9) 0.0015(7) 0.0019(7) 0.0010(7)
C31 0.0315(10) 0.0195(9) 0.0161(9) 0.0051(7) 0.0010(7) 0.0043(8)
C38 0.0315(10) 0.0123(8) 0.0206(9) 0.0020(7) 0.0042(8) 0.0026(7)
C18 0.0289(10) 0.0206(9) 0.0236(9) 0.0086(7) 0.0145(8) 0.0085(8)
C51 0.0289(10) 0.0207(9) 0.0215(9) 0.0083(7) 0.0065(8) 0.0047(8)
C54 0.0250(9) 0.0132(8) 0.0198(9) -0.0007(7) -0.0009(7) 0.0055(7)
C43 0.0249(10) 0.0310(10) 0.0193(9) 0.0045(8) 0.0086(7) 0.0040(8)
C11 0.0239(9) 0.0149(8) 0.0223(9) 0.0037(7) 0.0054(7) 0.0066(7)
C50 0.0341(11) 0.0284(10) 0.0159(9) 0.0073(7) -0.0004(8) 0.0101(8)
C23 0.0341(11) 0.0315(10) 0.0153(9) -0.0025(8) 0.0076(8) 0.0112(8)
C58 0.0282(10) 0.0253(10) 0.0162(8) 0.0009(7) 0.0084(7) 0.0070(8)
C17 0.0419(12) 0.0277(10) 0.0138(8) 0.0038(7) 0.0075(8) 0.0164(9)
C30 0.0284(10) 0.0205(9) 0.0225(9) 0.0032(7) 0.0113(8) 0.0101(8)
C37 0.0313(10) 0.0171(9) 0.0196(9) -0.0016(7) 0.0044(8) 0.0093(7)
C21 0.0255(10) 0.0215(9) 0.0213(9) -0.0035(7) 0.0084(8) -0.0030(7)
C64 0.0213(10) 0.0240(10) 0.0293(10) 0.0045(8) 0.0011(8) 0.0057(8)
C4 0.0156(8) 0.0212(9) 0.0230(9) 0.0058(7) -0.0008(7) 0.0030(7)
C16 0.0294(10) 0.0317(10) 0.0162(9) -0.0038(8) -0.0031(8) 0.0090(8)
C29 0.0340(11) 0.0150(9) 0.0306(10) 0.0014(8) 0.0067(8) 0.0044(8)
C57 0.0330(10) 0.0211(9) 0.0182(9) 0.0041(7) 0.0009(8) 0.0103(8)
C62 0.0196(9) 0.0216(9) 0.0274(10) 0.0010(8) 0.0046(7) 0.0015(7)
C28 0.0395(11) 0.0285(10) 0.0185(9) 0.0063(8) 0.0064(8) 0.0177(9)
C49 0.0274(10) 0.0292(10) 0.0199(9) 0.0009(8) -0.0060(8) 0.0040(8)
C56 0.0404(12) 0.0371(12) 0.0293(11) -0.0008(9) 0.0092(9) 0.0206(10)
C60 0.0195(9) 0.0257(10) 0.0255(9) 0.0007(8) 0.0082(7) 0.0013(8)
C55 0.0478(13) 0.0159(9) 0.0334(11) 0.0030(8) -0.0090(10) 0.0034(9)
C22 0.0325(11) 0.0329(11) 0.0247(10) -0.0004(8) 0.0162(8) -0.0004(9)

loop_
_atom_type_symbol
_atom_type_description
_atom_type_scat_dispersion_real
_atom_type_scat_dispersion_imag
_atom_type_scat_source
C C 0.0181 0.0091 'International Tables Vol C Tables 4.2.6.8 and 6.1.1.4'
H H 0.0000 0.0000 'International Tables Vol C Tables 4.2.6.8 and 6.1.1.4'
Co Co -2.3653 3.6143 'International Tables Vol C Tables 4.2.6.8 and 6.1.1.4'
N N 0.0311 0.0180 'International Tables Vol C Tables 4.2.6.8 and 6.1.1.4'
O O 0.0492 0.0322 'International Tables Vol C Tables 4.2.6.8 and 6.1.1.4'

loop_
_geom_angle_atom_site_label_1
_geom_angle_atom_site_label_2
_geom_angle_atom_site_label_3
_geom_angle
_geom_angle_site_symmetry_1
_geom_angle_site_symmetry_3
_geom_angle_publ_flag
C6 Co1 C7 40.49(6) . . ?
C6 Co1 C8 65.58(6) . . ?
C6 Co1 C5 39.86(6) . . ?
C6 Co1 C13 65.70(6) . . ?
C7 Co1 C8 38.72(6) . . ?
C7 Co1 C5 68.02(6) . . ?
C7 Co1 C13 66.64(6) . . ?
C5 Co1 C8 66.65(6) . . ?
C13 Co1 C8 39.80(6) . . ?
C13 Co1 C5 39.28(6) . . ?
C4 Co1 C6 98.32(7) . . ?
C4 Co1 C7 110.17(7) . . ?
C4 Co1 C8 146.68(8) . . ?
C4 Co1 C5 120.30(7) . . ?
C4 Co1 C13 159.57(7) . . ?
C62 Co1 C6 167.30(8) . . ?
C62 Co1 C7 138.93(8) . . ?
C62 Co1 C8 107.08(7) . . ?
C62 Co1 C5 128.43(8) . . ?
C62 Co1 C13 101.90(7) . . ?
C62 Co1 C4 93.09(8) . . ?
C33 Co2 C34 39.50(6) . . ?
C33 Co2 C40 65.47(6) . . ?
C33 Co2 C35 65.34(6) . . ?
C34 Co2 C40 66.20(6) . . ?
C34 Co2 C35 38.89(6) . . ?
C32 Co2 C33 40.55(6) . . ?
C32 Co2 C34 67.89(6) . . ?
C32 Co2 C40 39.04(6) . . ?
C32 Co2 C35 66.87(6) . . ?
C40 Co2 C35 39.71(6) . . ?
C64 Co2 C33 163.89(8) . . ?
C64 Co2 C34 124.41(8) . . ?
C64 Co2 C32 144.48(8) . . ?
C64 Co2 C40 110.52(8) . . ?
C64 Co2 C35 101.22(8) . . ?
C64 Co2 C60 92.14(9) . . ?
C60 Co2 C33 99.16(8) . . ?
C60 Co2 C34 122.46(8) . . ?
C60 Co2 C32 108.79(7) . . ?
C60 Co2 C40 145.04(8) . . ?
C60 Co2 C35 161.34(8) . . ?
C8 N9 C10 111.64(13) . . ?
C8 N9 C31 116.43(13) . . ?
C31 N9 C10 115.42(13) . . ?
C6 N26 H26 118.5 . . ?
C6 N26 C27 123.06(13) . . ?
C27 N26 H26 118.5 . . ?
C35 N36 C58 117.86(14) . . ?
C35 N36 C37 113.25(13) . . ?
C58 N36 C37 112.19(14) . . ?
C33 N53 H53 118.1 . . ?
C33 N53 C54 123.86(14) . . ?
C54 N53 H53 118.1 . . ?
C40 N39 C38 110.94(13) . . ?
C40 N39 C57 116.33(14) . . ?
C57 N39 C38 114.44(14) . . ?
C13 N12 C11 113.13(13) . . ?
C13 N12 C30 118.27(13) . . ?
C30 N12 C11 112.88(13) . . ?
N26 C6 Co1 131.88(11) . . ?
N26 C6 C7 121.92(14) . . ?
N26 C6 C5 127.98(15) . . ?
C7 C6 Co1 69.95(9) . . ?
C5 C6 Co1 70.95(9) . . ?
C5 C6 C7 109.58(14) . . ?
C6 C7 Co1 69.55(9) . . ?
C6 C7 C20 125.41(14) . . ?
C8 C7 Co1 72.17(9) . . ?
C8 C7 C6 106.76(14) . . ?
C8 C7 C20 127.15(15) . . ?
C20 C7 Co1 130.58(11) . . ?
N53 C33 Co2 132.30(12) . . ?
N53 C33 C34 120.89(14) . . ?
N53 C33 C32 128.98(15) . . ?
C34 C33 Co2 71.08(9) . . ?
C34 C33 C32 109.61(14) . . ?
C32 C33 Co2 69.45(9) . . ?
C33 C34 Co2 69.43(9) . . ?
C33 C34 C47 123.84(15) . . ?
C47 C34 Co2 128.48(11) . . ?
C35 C34 Co2 70.94(9) . . ?
C35 C34 C33 106.94(14) . . ?
C35 C34 C47 129.02(15) . . ?
C15 C14 C5 118.90(15) . . ?
C19 C14 C5 122.11(15) . . ?
C19 C14 C15 118.98(15) . . ?
N9 C8 Co1 130.92(11) . . ?
N9 C8 C7 128.47(15) . . ?
N9 C8 C13 122.93(14) . . ?
C7 C8 Co1 69.11(9) . . ?
C7 C8 C13 108.44(14) . . ?
C13 C8 Co1 69.23(9) . . ?
C46 C41 C32 123.01(15) . . ?
C42 C41 C32 118.30(15) . . ?
C42 C41 C46 118.69(15) . . ?
C6 C5 Co1 69.19(9) . . ?
C6 C5 C14 126.54(14) . . ?
C14 C5 Co1 133.13(11) . . ?
C13 C5 Co1 70.30(9) . . ?
C13 C5 C6 106.05(14) . . ?
C13 C5 C14 126.57(14) . . ?
C33 C32 Co2 70.00(9) . . ?
C33 C32 C41 128.21(15) . . ?
C41 C32 Co2 131.25(12) . . ?
C40 C32 Co2 71.81(9) . . ?
C40 C32 C33 105.93(14) . . ?
C40 C32 C41 124.95(14) . . ?
C20 C25 H25 119.8 . . ?
C24 C25 H25 119.8 . . ?
C24 C25 C20 120.37(16) . . ?
N39 C40 Co2 131.57(12) . . ?
N39 C40 C32 127.66(15) . . ?
N39 C40 C35 122.93(14) . . ?
C32 C40 Co2 69.14(9) . . ?
C32 C40 C35 109.12(14) . . ?
C35 C40 Co2 70.31(9) . . ?
C52 C47 C34 120.35(15) . . ?
C52 C47 C48 118.98(15) . . ?
C48 C47 C34 120.67(15) . . ?
N12 C13 Co1 128.42(12) . . ?
N12 C13 C8 121.63(14) . . ?
N12 C13 C5 129.12(14) . . ?
C8 C13 Co1 70.97(9) . . ?
C5 C13 Co1 70.42(9) . . ?
C5 C13 C8 109.07(14) . . ?
N26 C27 H27 108.5 . . ?
N26 C27 C29 108.77(14) . . ?
N26 C27 C28 111.39(14) . . ?
C29 C27 H27 108.5 . . ?
C29 C27 C28 111.02(15) . . ?
C28 C27 H27 108.5 . . ?
C25 C20 C7 122.27(15) . . ?
C21 C20 C7 119.11(15) . . ?
C21 C20 C25 118.60(15) . . ?
C41 C46 H46 119.7 . . ?
C45 C46 C41 120.57(16) . . ?
C45 C46 H46 119.7 . . ?
C14 C15 H15 120.0 . . ?
C16 C15 C14 120.04(17) . . ?
C16 C15 H15 120.0 . . ?
C14 C19 H19 119.7 . . ?
C18 C19 C14 120.54(16) . . ?
C18 C19 H19 119.7 . . ?
C47 C52 H52 119.7 . . ?
C51 C52 C47 120.51(16) . . ?
C51 C52 H52 119.7 . . ?
N9 C10 H10A 109.0 . . ?
N9 C10 H10B 109.0 . . ?
N9 C10 C11 112.74(14) . . ?
H10A C10 H10B 107.8 . . ?
C11 C10 H10A 109.0 . . ?
C11 C10 H10B 109.0 . . ?
N36 C35 Co2 128.47(12) . . ?
N36 C35 C34 129.57(15) . . ?
N36 C35 C40 122.03(15) . . ?
C34 C35 Co2 70.17(9) . . ?
C34 C35 C40 108.28(14) . . ?
C40 C35 Co2 69.98(9) . . ?
C46 C45 H45 119.9 . . ?
C44 C45 C46 120.16(16) . . ?
C44 C45 H45 119.9 . . ?
C47 C48 H48 120.0 . . ?
C49 C48 C47 120.01(17) . . ?
C49 C48 H48 120.0 . . ?
C25 C24 H24 119.6 . . ?
C23 C24 C25 120.73(17) . . ?
C23 C24 H24 119.6 . . ?
C45 C44 H44 120.2 . . ?
C43 C44 C45 119.51(16) . . ?
C43 C44 H44 120.2 . . ?
C41 C42 H42 119.9 . . ?
C43 C42 C41 120.29(16) . . ?
C43 C42 H42 119.9 . . ?
N9 C31 H31A 109.5 . . ?
N9 C31 H31B 109.5 . . ?
N9 C31 H31C 109.5 . . ?
H31A C31 H31B 109.5 . . ?
H31A C31 H31C 109.5 . . ?
H31B C31 H31C 109.5 . . ?
N39 C38 H38A 109.1 . . ?
N39 C38 H38B 109.1 . . ?
N39 C38 C37 112.64(14) . . ?
H38A C38 H38B 107.8 . . ?
C37 C38 H38A 109.1 . . ?
C37 C38 H38B 109.1 . . ?
C19 C18 H18 119.9 . . ?
C17 C18 C19 120.22(17) . . ?
C17 C18 H18 119.9 . . ?
C52 C51 H51 119.9 . . ?
C50 C51 C52 120.14(17) . . ?
C50 C51 H51 119.9 . . ?
N53 C54 H54 108.4 . . ?
N53 C54 C56 111.10(15) . . ?
N53 C54 C55 108.84(15) . . ?
C56 C54 H54 108.4 . . ?
C56 C54 C55 111.72(16) . . ?
C55 C54 H54 108.4 . . ?
C44 C43 C42 120.71(17) . . ?
C44 C43 H43 119.6 . . ?
C42 C43 H43 119.6 . . ?
N12 C11 C10 109.82(14) . . ?
N12 C11 H11A 109.7 . . ?
N12 C11 H11B 109.7 . . ?
C10 C11 H11A 109.7 . . ?
C10 C11 H11B 109.7 . . ?
H11A C11 H11B 108.2 . . ?
C51 C50 H50 120.0 . . ?
C51 C50 C49 120.01(17) . . ?
C49 C50 H50 120.0 . . ?
C24 C23 H23 120.5 . . ?
C24 C23 C22 119.09(17) . . ?
C22 C23 H23 120.5 . . ?
N36 C58 H58A 109.5 . . ?
N36 C58 H58B 109.5 . . ?
N36 C58 H58C 109.5 . . ?
H58A C58 H58B 109.5 . . ?
H58A C58 H58C 109.5 . . ?
H58B C58 H58C 109.5 . . ?
C18 C17 H17 120.1 . . ?
C16 C17 C18 119.83(17) . . ?
C16 C17 H17 120.1 . . ?
N12 C30 H30A 109.5 . . ?
N12 C30 H30B 109.5 . . ?
N12 C30 H30C 109.5 . . ?
H30A C30 H30B 109.5 . . ?
H30A C30 H30C 109.5 . . ?
H30B C30 H30C 109.5 . . ?
N36 C37 C38 109.82(14) . . ?
N36 C37 H37A 109.7 . . ?
N36 C37 H37B 109.7 . . ?
C38 C37 H37A 109.7 . . ?
C38 C37 H37B 109.7 . . ?
H37A C37 H37B 108.2 . . ?
C20 C21 H21 119.7 . . ?
C22 C21 C20 120.54(17) . . ?
C22 C21 H21 119.7 . . ?
O63 C64 Co2 174.00(18) . . ?
O3 C4 Co1 177.38(16) . . ?
C15 C16 H16 119.8 . . ?
C17 C16 C15 120.38(17) . . ?
C17 C16 H16 119.8 . . ?
C27 C29 H29A 109.5 . . ?
C27 C29 H29B 109.5 . . ?
C27 C29 H29C 109.5 . . ?
H29A C29 H29B 109.5 . . ?
H29A C29 H29C 109.5 . . ?
H29B C29 H29C 109.5 . . ?
N39 C57 H57A 109.5 . . ?
N39 C57 H57B 109.5 . . ?
N39 C57 H57C 109.5 . . ?
H57A C57 H57B 109.5 . . ?
H57A C57 H57C 109.5 . . ?
H57B C57 H57C 109.5 . . ?
O61 C62 Co1 175.57(17) . . ?
C27 C28 H28A 109.5 . . ?
C27 C28 H28B 109.5 . . ?
C27 C28 H28C 109.5 . . ?
H28A C28 H28B 109.5 . . ?
H28A C28 H28C 109.5 . . ?
H28B C28 H28C 109.5 . . ?
C48 C49 H49 119.8 . . ?
C50 C49 C48 120.33(17) . . ?
C50 C49 H49 119.8 . . ?
C54 C56 H56A 109.5 . . ?
C54 C56 H56B 109.5 . . ?
C54 C56 H56C 109.5 . . ?
H56A C56 H56B 109.5 . . ?
H56A C56 H56C 109.5 . . ?
H56B C56 H56C 109.5 . . ?
O59 C60 Co2 177.61(19) . . ?
C54 C55 H55A 109.5 . . ?
C54 C55 H55B 109.5 . . ?
C54 C55 H55C 109.5 . . ?
H55A C55 H55B 109.5 . . ?
H55A C55 H55C 109.5 . . ?
H55B C55 H55C 109.5 . . ?
C23 C22 C21 120.66(18) . . ?
C23 C22 H22 119.7 . . ?
C21 C22 H22 119.7 . . ?

loop_
_geom_bond_atom_site_label_1
_geom_bond_atom_site_label_2
_geom_bond_distance
_geom_bond_site_symmetry_2
_geom_bond_publ_flag
Co1 C6 2.1017(16) . ?
Co1 C7 2.1071(16) . ?
Co1 C8 2.1470(16) . ?
Co1 C5 2.1251(16) . ?
Co1 C13 2.1236(16) . ?
Co1 C4 1.7428(18) . ?
Co1 C62 1.7394(19) . ?
Co2 C33 2.1096(16) . ?
Co2 C34 2.1315(16) . ?
Co2 C32 2.1020(16) . ?
Co2 C40 2.1371(16) . ?
Co2 C35 2.1416(16) . ?
Co2 C64 1.7380(19) . ?
Co2 C60 1.7425(19) . ?
O3 C4 1.155(2) . ?
N9 C8 1.400(2) . ?
N9 C10 1.466(2) . ?
N9 C31 1.459(2) . ?
N26 H26 0.8800 . ?
N26 C6 1.380(2) . ?
N26 C27 1.482(2) . ?
N36 C35 1.383(2) . ?
N36 C58 1.463(2) . ?
N36 C37 1.464(2) . ?
N53 H53 0.8800 . ?
N53 C33 1.379(2) . ?
N53 C54 1.473(2) . ?
O59 C60 1.154(2) . ?
N39 C40 1.403(2) . ?
N39 C38 1.470(2) . ?
N39 C57 1.460(2) . ?
N12 C13 1.388(2) . ?
N12 C11 1.470(2) . ?
N12 C30 1.457(2) . ?
O61 C62 1.157(2) . ?
O63 C64 1.159(2) . ?
C6 C7 1.456(2) . ?
C6 C5 1.441(2) . ?
C7 C8 1.411(2) . ?
C7 C20 1.481(2) . ?
C33 C34 1.433(2) . ?
C33 C32 1.460(2) . ?
C34 C47 1.485(2) . ?
C34 C35 1.423(2) . ?
C14 C5 1.490(2) . ?
C14 C15 1.398(2) . ?
C14 C19 1.391(2) . ?
C8 C13 1.454(2) . ?
C41 C32 1.488(2) . ?
C41 C46 1.396(2) . ?
C41 C42 1.395(2) . ?
C5 C13 1.428(2) . ?
C32 C40 1.417(2) . ?
C25 H25 0.9500 . ?
C25 C20 1.396(2) . ?
C25 C24 1.388(2) . ?
C40 C35 1.453(2) . ?
C47 C52 1.394(2) . ?
C47 C48 1.400(2) . ?
C27 H27 1.0000 . ?
C27 C29 1.522(2) . ?
C27 C28 1.522(2) . ?
C20 C21 1.391(2) . ?
C46 H46 0.9500 . ?
C46 C45 1.392(2) . ?
C15 H15 0.9500 . ?
C15 C16 1.394(3) . ?
C19 H19 0.9500 . ?
C19 C18 1.388(2) . ?
C52 H52 0.9500 . ?
C52 C51 1.389(2) . ?
C10 H10A 0.9900 . ?
C10 H10B 0.9900 . ?
C10 C11 1.515(2) . ?
C45 H45 0.9500 . ?
C45 C44 1.387(3) . ?
C48 H48 0.9500 . ?
C48 C49 1.391(3) . ?
C24 H24 0.9500 . ?
C24 C23 1.382(3) . ?
C44 H44 0.9500 . ?
C44 C43 1.382(3) . ?
C42 H42 0.9500 . ?
C42 C43 1.389(2) . ?
C31 H31A 0.9800 . ?
C31 H31B 0.9800 . ?
C31 H31C 0.9800 . ?
C38 H38A 0.9900 . ?
C38 H38B 0.9900 . ?
C38 C37 1.519(2) . ?
C18 H18 0.9500 . ?
C18 C17 1.385(3) . ?
C51 H51 0.9500 . ?
C51 C50 1.381(3) . ?
C54 H54 1.0000 . ?
C54 C56 1.519(3) . ?
C54 C55 1.525(2) . ?
C43 H43 0.9500 . ?
C11 H11A 0.9900 . ?
C11 H11B 0.9900 . ?
C50 H50 0.9500 . ?
C50 C49 1.385(3) . ?
C23 H23 0.9500 . ?
C23 C22 1.385(3) . ?
C58 H58A 0.9800 . ?
C58 H58B 0.9800 . ?
C58 H58C 0.9800 . ?
C17 H17 0.9500 . ?
C17 C16 1.380(3) . ?
C30 H30A 0.9800 . ?
C30 H30B 0.9800 . ?
C30 H30C 0.9800 . ?
C37 H37A 0.9900 . ?
C37 H37B 0.9900 . ?
C21 H21 0.9500 . ?
C21 C22 1.387(3) . ?
C16 H16 0.9500 . ?
C29 H29A 0.9800 . ?
C29 H29B 0.9800 . ?
C29 H29C 0.9800 . ?
C57 H57A 0.9800 . ?
C57 H57B 0.9800 . ?
C57 H57C 0.9800 . ?
C28 H28A 0.9800 . ?
C28 H28B 0.9800 . ?
C28 H28C 0.9800 . ?
C49 H49 0.9500 . ?
C56 H56A 0.9800 . ?
C56 H56B 0.9800 . ?
C56 H56C 0.9800 . ?
C55 H55A 0.9800 . ?
C55 H55B 0.9800 . ?
C55 H55C 0.9800 . ?
C22 H22 0.9500 . ?

loop_
_geom_torsion_atom_site_label_1
_geom_torsion_atom_site_label_2
_geom_torsion_atom_site_label_3
_geom_torsion_atom_site_label_4
_geom_torsion
_geom_torsion_site_symmetry_1
_geom_torsion_site_symmetry_2
_geom_torsion_site_symmetry_3
_geom_torsion_site_symmetry_4
_geom_torsion_publ_flag
Co1 C6 C7 C8 63.03(11) . . . . ?
Co1 C6 C7 C20 -125.93(16) . . . . ?
Co1 C6 C5 C14 128.95(16) . . . . ?
Co1 C6 C5 C13 -61.02(11) . . . . ?
Co1 C7 C8 N9 -126.31(17) . . . . ?
Co1 C7 C8 C13 58.17(11) . . . . ?
Co1 C7 C20 C25 -32.6(2) . . . . ?
Co1 C7 C20 C21 149.00(14) . . . . ?
Co1 C8 C13 N12 -124.03(15) . . . . ?
Co1 C8 C13 C5 60.37(11) . . . . ?
Co1 C5 C13 N12 124.12(17) . . . . ?
Co1 C5 C13 C8 -60.71(11) . . . . ?
Co2 C33 C34 C47 -123.27(16) . . . . ?
Co2 C33 C34 C35 61.38(11) . . . . ?
Co2 C33 C32 C41 127.33(17) . . . . ?
Co2 C33 C32 C40 -63.30(11) . . . . ?
Co2 C34 C47 C52 -13.9(2) . . . . ?
Co2 C34 C47 C48 166.30(13) . . . . ?
Co2 C34 C35 N36 -124.05(18) . . . . ?
Co2 C34 C35 C40 59.83(11) . . . . ?
Co2 C32 C40 N39 127.07(17) . . . . ?
Co2 C32 C40 C35 -59.09(11) . . . . ?
Co2 C40 C35 N36 123.58(15) . . . . ?
Co2 C40 C35 C34 -59.95(11) . . . . ?
N9 C8 C13 Co1 126.09(15) . . . . ?
N9 C8 C13 N12 2.1(2) . . . . ?
N9 C8 C13 C5 -173.54(14) . . . . ?
N9 C10 C11 N12 62.41(18) . . . . ?
N26 C6 C7 Co1 127.58(15) . . . . ?
N26 C6 C7 C8 -169.39(14) . . . . ?
N26 C6 C7 C20 1.6(2) . . . . ?
N26 C6 C5 Co1 -128.78(17) . . . . ?
N26 C6 C5 C14 0.2(3) . . . . ?
N26 C6 C5 C13 170.20(15) . . . . ?
N53 C33 C34 Co2 128.61(15) . . . . ?
N53 C33 C34 C47 5.3(2) . . . . ?
N53 C33 C34 C35 -170.02(14) . . . . ?
N53 C33 C32 Co2 -128.40(17) . . . . ?
N53 C33 C32 C41 -1.1(3) . . . . ?
N53 C33 C32 C40 168.29(16) . . . . ?
N39 C40 C35 Co2 -127.44(16) . . . . ?
N39 C40 C35 N36 -3.9(2) . . . . ?
N39 C40 C35 C34 172.61(15) . . . . ?
N39 C38 C37 N36 -63.03(19) . . . . ?
C6 N26 C27 C29 126.18(16) . . . . ?
C6 N26 C27 C28 -111.14(17) . . . . ?
C6 C7 C8 Co1 -61.31(10) . . . . ?
C6 C7 C8 N9 172.38(15) . . . . ?
C6 C7 C8 C13 -3.14(17) . . . . ?
C6 C7 C20 C25 59.9(2) . . . . ?
C6 C7 C20 C21 -118.44(19) . . . . ?
C6 C5 C13 Co1 60.29(11) . . . . ?
C6 C5 C13 N12 -175.59(16) . . . . ?
C6 C5 C13 C8 -0.42(18) . . . . ?
C7 C6 C5 Co1 59.49(11) . . . . ?
C7 C6 C5 C14 -171.56(15) . . . . ?
C7 C6 C5 C13 -1.53(18) . . . . ?
C7 C8 C13 Co1 -58.10(11) . . . . ?
C7 C8 C13 N12 177.88(14) . . . . ?
C7 C8 C13 C5 2.28(18) . . . . ?
C7 C20 C21 C22 178.39(18) . . . . ?
C33 N53 C54 C56 -107.11(19) . . . . ?
C33 N53 C54 C55 129.46(18) . . . . ?
C33 C34 C47 C52 75.7(2) . . . . ?
C33 C34 C47 C48 -104.1(2) . . . . ?
C33 C34 C35 Co2 -60.40(11) . . . . ?
C33 C34 C35 N36 175.55(16) . . . . ?
C33 C34 C35 C40 -0.56(18) . . . . ?
C33 C32 C40 Co2 62.09(11) . . . . ?
C33 C32 C40 N39 -170.84(16) . . . . ?
C33 C32 C40 C35 3.00(18) . . . . ?
C34 C33 C32 Co2 59.91(11) . . . . ?
C34 C33 C32 C41 -172.76(16) . . . . ?
C34 C33 C32 C40 -3.39(18) . . . . ?
C34 C47 C52 C51 178.69(16) . . . . ?
C34 C47 C48 C49 -178.76(16) . . . . ?
C14 C5 C13 Co1 -129.68(16) . . . . ?
C14 C5 C13 N12 -5.6(3) . . . . ?
C14 C5 C13 C8 169.60(15) . . . . ?
C14 C15 C16 C17 -0.5(3) . . . . ?
C14 C19 C18 C17 -0.2(3) . . . . ?
C8 N9 C10 C11 -43.35(19) . . . . ?
C8 C7 C20 C25 -130.84(18) . . . . ?
C8 C7 C20 C21 50.8(2) . . . . ?
C41 C32 C40 Co2 -128.10(16) . . . . ?
C41 C32 C40 N39 -1.0(3) . . . . ?
C41 C32 C40 C35 172.81(15) . . . . ?
C41 C46 C45 C44 1.1(3) . . . . ?
C41 C42 C43 C44 0.1(3) . . . . ?
C5 C6 C7 Co1 -60.09(11) . . . . ?
C5 C6 C7 C8 2.94(18) . . . . ?
C5 C6 C7 C20 173.97(15) . . . . ?
C5 C14 C15 C16 -179.93(16) . . . . ?
C5 C14 C19 C18 -179.70(15) . . . . ?
C32 C33 C34 Co2 -58.92(11) . . . . ?
C32 C33 C34 C47 177.81(15) . . . . ?
C32 C33 C34 C35 2.45(18) . . . . ?
C32 C41 C46 C45 177.37(15) . . . . ?
C32 C41 C42 C43 -177.95(16) . . . . ?
C32 C40 C35 Co2 58.38(11) . . . . ?
C32 C40 C35 N36 -178.04(14) . . . . ?
C32 C40 C35 C34 -1.57(18) . . . . ?
C25 C20 C21 C22 -0.1(3) . . . . ?
C25 C24 C23 C22 0.9(3) . . . . ?
C40 N39 C38 C37 44.0(2) . . . . ?
C47 C34 C35 Co2 124.57(17) . . . . ?
C47 C34 C35 N36 0.5(3) . . . . ?
C47 C34 C35 C40 -175.60(16) . . . . ?
C47 C52 C51 C50 0.6(3) . . . . ?
C47 C48 C49 C50 -0.5(3) . . . . ?
C13 N12 C11 C10 -46.45(19) . . . . ?
C27 N26 C6 Co1 -53.6(2) . . . . ?
C27 N26 C6 C7 -144.53(15) . . . . ?
C27 N26 C6 C5 44.7(2) . . . . ?
C20 C7 C8 Co1 127.86(17) . . . . ?
C20 C7 C8 N9 1.5(3) . . . . ?
C20 C7 C8 C13 -173.97(15) . . . . ?
C20 C25 C24 C23 -0.9(3) . . . . ?
C20 C21 C22 C23 0.1(3) . . . . ?
C46 C41 C32 Co2 12.6(2) . . . . ?
C46 C41 C32 C33 -83.8(2) . . . . ?
C46 C41 C32 C40 108.7(2) . . . . ?
C46 C41 C42 C43 2.4(3) . . . . ?
C46 C45 C44 C43 1.3(3) . . . . ?
C15 C14 C5 Co1 -173.83(13) . . . . ?
C15 C14 C5 C6 91.1(2) . . . . ?
C15 C14 C5 C13 -76.9(2) . . . . ?
C15 C14 C19 C18 -1.0(2) . . . . ?
C19 C14 C5 Co1 4.9(2) . . . . ?
C19 C14 C5 C6 -90.2(2) . . . . ?
C19 C14 C5 C13 101.8(2) . . . . ?
C19 C14 C15 C16 1.3(3) . . . . ?
C19 C18 C17 C16 0.9(3) . . . . ?
C52 C47 C48 C49 1.4(3) . . . . ?
C52 C51 C50 C49 0.4(3) . . . . ?
C10 N9 C8 Co1 102.07(16) . . . . ?
C10 N9 C8 C7 -162.99(16) . . . . ?
C10 N9 C8 C13 11.9(2) . . . . ?
C35 N36 C37 C38 45.51(19) . . . . ?
C35 C34 C47 C52 -110.0(2) . . . . ?
C35 C34 C47 C48 70.1(2) . . . . ?
C45 C44 C43 C42 -1.9(3) . . . . ?
C48 C47 C52 C51 -1.5(3) . . . . ?
C24 C25 C20 C7 -177.95(16) . . . . ?
C24 C25 C20 C21 0.4(3) . . . . ?
C24 C23 C22 C21 -0.6(3) . . . . ?
C42 C41 C32 Co2 -167.09(13) . . . . ?
C42 C41 C32 C33 96.5(2) . . . . ?
C42 C41 C32 C40 -71.0(2) . . . . ?
C42 C41 C46 C45 -3.0(2) . . . . ?
C31 N9 C8 Co1 -33.4(2) . . . . ?
C31 N9 C8 C7 61.5(2) . . . . ?
C31 N9 C8 C13 -123.54(17) . . . . ?
C31 N9 C10 C11 92.60(17) . . . . ?
C38 N39 C40 Co2 -103.85(16) . . . . ?
C38 N39 C40 C32 161.38(16) . . . . ?
C38 N39 C40 C35 -11.7(2) . . . . ?
C18 C17 C16 C15 -0.6(3) . . . . ?
C51 C50 C49 C48 -0.5(3) . . . . ?
C54 N53 C33 Co2 -57.7(2) . . . . ?
C54 N53 C33 C34 -149.60(16) . . . . ?
C54 N53 C33 C32 39.5(3) . . . . ?
C11 N12 C13 Co1 -73.58(18) . . . . ?
C11 N12 C13 C8 16.4(2) . . . . ?
C11 N12 C13 C5 -168.95(16) . . . . ?
C58 N36 C35 Co2 -59.3(2) . . . . ?
C58 N36 C35 C34 36.1(2) . . . . ?
C58 N36 C35 C40 -148.22(16) . . . . ?
C58 N36 C37 C38 -178.07(14) . . . . ?
C30 N12 C13 Co1 61.6(2) . . . . ?
C30 N12 C13 C8 151.63(15) . . . . ?
C30 N12 C13 C5 -33.7(2) . . . . ?
C30 N12 C11 C10 175.88(14) . . . . ?
C37 N36 C35 Co2 74.49(18) . . . . ?
C37 N36 C35 C34 169.92(16) . . . . ?
C37 N36 C35 C40 -14.4(2) . . . . ?
C57 N39 C40 Co2 29.3(2) . . . . ?
C57 N39 C40 C32 -65.5(2) . . . . ?
C57 N39 C40 C35 121.45(17) . . . . ?
C57 N39 C38 C37 -90.04(18) . . . . ?
